data_2225916
loop_
_publ_author_name
'Vanitha, A.'
'Muthukumaran, J.'
'Krishna, R.'
'Manimaran, Bala'

_publ_section_title
;
 Heptacarbonyl-1\k^3^<i>C</i>,2\k^4^<i>C</i>-(4-phenylpyridine-1\k<i>N</i>)di-\m-phenyltellurido-1:2\k^4^<i>Te</i>:<i>Te</i>-dirhenium(I)
;
_journal_coeditor_code LH5009
_journal_issue 5
_journal_name_full 'Acta Crystallographica Section E'
_journal_page_first m518
_journal_page_last m519
_journal_paper_doi 10.1107/S1600536810012389
_journal_volume 66
_journal_year 2010
_chemical_formula_iupac '[Re2 (C6 H5 Te)2 (C11 H9 N) (C O)7]'
_chemical_formula_moiety 'C30 H19 N O7 Re2 Te2'
_chemical_formula_sum 'C30 H19 N O7 Re2 Te2'
_chemical_formula_weight 1133.06
_chemical_name_systematic
;
Heptacarbonyl-1\k^3^<i>C</i>,2\k^4^<i>C</i>-(4-phenylpyridine-1\k<i>N</i>)di-
\m-phenyltellurido-1:2\k^4^<i>Te</i>:<i>Te</i>-dirhenium(I)
;
_space_group_IT_number 14
_symmetry_cell_setting monoclinic
_symmetry_space_group_name_Hall '-P 2ybc'
_symmetry_space_group_name_H-M 'P 1 21/c 1'
_atom_sites_solution_hydrogens geom
_atom_sites_solution_primary direct
_atom_sites_solution_secondary difmap
_audit_creation_method SHELXL-97
_cell_angle_alpha 90.00
_cell_angle_beta 92.927(9)
_cell_angle_gamma 90.00
_cell_formula_units_Z 4
_cell_length_a 18.549(2)
_cell_length_b 12.3624(12)
_cell_length_c 13.7768(11)
_cell_measurement_reflns_used 4169
_cell_measurement_temperature 150(2)
_cell_measurement_theta_max 32.8
_cell_measurement_theta_min 3.0
_cell_volume 3155.0(5)
_computing_cell_refinement 'CrysAlis RED (Oxford  Diffraction, 2009)'
_computing_data_collection 'CrysAlis CCD (Oxford  Diffraction, 2009)'
_computing_data_reduction 'CrysAlis RED (Oxford  Diffraction, 2009)'
_computing_molecular_graphics '<i>ORTEP-3 for Windows</i> (Farrugia, 1997) and PLATON (Spek, 2009)'
_computing_publication_material '<i>PLATON</i> (Spek, 2009)'
_computing_structure_refinement '<i>SHELXL97</i> (Sheldrick, 2008)'
_computing_structure_solution '<i>SHELXS97</i> (Sheldrick, 2008)'
_diffrn_ambient_temperature 150(2)
_diffrn_detector_area_resol_mean 0
_diffrn_measured_fraction_theta_full 0.999
_diffrn_measured_fraction_theta_max 0.999
_diffrn_measurement_device_type 'Oxford Diffraction Xcalibur-S'
_diffrn_measurement_method \w
_diffrn_radiation_monochromator graphite
_diffrn_radiation_source 'fine-focus sealed tube'
_diffrn_radiation_type MoK\a
_diffrn_radiation_wavelength 0.71073
_diffrn_reflns_av_R_equivalents 0.0982
_diffrn_reflns_av_sigmaI/netI 0.0694
_diffrn_reflns_limit_h_max 22
_diffrn_reflns_limit_h_min -22
_diffrn_reflns_limit_k_max 14
_diffrn_reflns_limit_k_min -14
_diffrn_reflns_limit_l_max 16
_diffrn_reflns_limit_l_min -16
_diffrn_reflns_number 22729
_diffrn_reflns_theta_full 25.00
_diffrn_reflns_theta_max 25.00
_diffrn_reflns_theta_min 2.96
_diffrn_standards_decay_% 0
_diffrn_standards_interval_count 0
_diffrn_standards_interval_time 0
_diffrn_standards_number 0
_exptl_absorpt_coefficient_mu 9.525
_exptl_absorpt_correction_T_max 0.3292
_exptl_absorpt_correction_T_min 0.2180
_exptl_absorpt_correction_type multi-scan
_exptl_absorpt_process_details '(<i>CrysAlis Pro</i>; Oxford Diffraction, 2009)'
_exptl_crystal_colour Yellow
_exptl_crystal_density_diffrn 2.385
_exptl_crystal_density_method 'not measured'
_exptl_crystal_description plate
_exptl_crystal_F_000 2064
_exptl_crystal_size_max 0.23
_exptl_crystal_size_mid 0.18
_exptl_crystal_size_min 0.15
_refine_diff_density_max 2.254
_refine_diff_density_min -3.271
_refine_ls_extinction_method none
_refine_ls_goodness_of_fit_ref 1.025
_refine_ls_hydrogen_treatment constr
_refine_ls_matrix_type full
_refine_ls_number_parameters 379
_refine_ls_number_reflns 5553
_refine_ls_number_restraints 12
_refine_ls_restrained_S_all 1.024
_refine_ls_R_factor_all 0.0808
_refine_ls_R_factor_gt 0.0578
_refine_ls_shift/su_max 0.000
_refine_ls_shift/su_mean 0.000
_refine_ls_structure_factor_coef Fsqd
_refine_ls_weighting_details 'calc w=1/[\s^2^(Fo^2^)+(0.0776P)^2^] where P=(Fo^2^+2Fc^2^)/3'
_refine_ls_weighting_scheme calc
_refine_ls_wR_factor_gt 0.1255
_refine_ls_wR_factor_ref 0.1346
_reflns_number_gt 4237
_reflns_number_total 5553
_reflns_threshold_expression I>2\s(I)
_cod_data_source_file lh5009.cif
_cod_data_source_block I
_cod_depositor_comments
;
The following automatic conversions were performed:
'_symmetry_cell_setting' value 'Monoclinic' changed to 'monoclinic'
according to '/home/saulius/struct/CIF-dictionaries/cif_core.dic'
dictionary named 'cif_core.dic' version 2.4.1 from 2010-06-29.

Automatic conversion script
Id: cif_fix_enum 1527 2010-12-29 10:47:43Z saulius 
;
_cod_original_sg_symbol_H-M 'P 21/c'
_cod_database_code 2225916
_cod_database_fobs_code 2225916

loop_
_symmetry_equiv_pos_as_xyz
'x, y, z'
'-x, y+1/2, -z+1/2'
'-x, -y, -z'
'x, -y-1/2, z-1/2'

loop_
_atom_site_type_symbol
_atom_site_label
_atom_site_fract_x
_atom_site_fract_y
_atom_site_fract_z
_atom_site_U_iso_or_equiv
_atom_site_adp_type
_atom_site_calc_flag
_atom_site_refinement_flags
_atom_site_occupancy
_atom_site_disorder_assembly
_atom_site_disorder_group
Re Re1 0.40209(3) 0.14784(4) 0.15533(4) 0.02636(17) Uani d . 1 . .
Re Re2 0.18223(3) 0.11194(4) 0.19775(4) 0.02389(16) Uani d . 1 . .
Te Te1 0.30828(5) 0.16925(6) 0.30588(6) 0.0238(2) Uani d . 1 . .
Te Te2 0.27148(5) 0.15735(6) 0.04687(6) 0.0243(2) Uani d . 1 . .
O O1 0.2230(6) -0.1266(8) 0.2217(9) 0.054(3) Uani d . 1 . .
O O2 0.0593(6) 0.0574(9) 0.0498(8) 0.059(3) Uani d . 1 . .
O O3 0.0858(6) 0.0750(11) 0.3700(8) 0.059(3) Uani d . 1 . .
O O4 0.5334(7) 0.1542(11) 0.2999(10) 0.070(4) Uani d . 1 . .
O O5 0.4940(7) 0.1321(9) -0.0267(9) 0.061(3) Uani d . 1 . .
O O6 0.3823(6) -0.1045(8) 0.1626(9) 0.050(3) Uani d . 1 . .
O O7 0.4133(7) 0.3982(8) 0.1504(9) 0.056(3) Uani d . 1 . .
N N1 0.1553(6) 0.2867(8) 0.1910(8) 0.027(2) Uani d . 1 . .
C C1 0.2085(8) -0.0355(12) 0.2112(10) 0.037(4) Uani d . 1 . .
C C2 0.1057(8) 0.0777(10) 0.1053(10) 0.035(3) Uani d . 1 . .
C C3 0.1248(8) 0.0915(11) 0.3036(10) 0.036(3) Uani d U 1 . .
C C4 0.4859(10) 0.1496(12) 0.2468(14) 0.054(5) Uani d . 1 . .
C C5 0.4597(8) 0.1355(12) 0.0427(13) 0.043(4) Uani d . 1 . .
C C6 0.3904(8) -0.0134(12) 0.1619(10) 0.035(3) Uani d . 1 . .
C C7 0.4075(8) 0.3054(13) 0.1500(11) 0.041(4) Uani d . 1 . .
C C8 0.3253(7) 0.0368(10) 0.4021(9) 0.027(3) Uani d . 1 . .
C C9 0.2741(7) 0.0131(11) 0.4646(10) 0.033(3) Uani d . 1 . .
H H9 0.2316 0.0561 0.4635 0.040 Uiso calc R 1 . .
C C10 0.2808(9) -0.0711(11) 0.5302(12) 0.050(4) Uani d . 1 . .
H H10 0.2425 -0.0868 0.5713 0.060 Uiso calc R 1 . .
C C11 0.3421(9) -0.1317(11) 0.5362(11) 0.039(4) Uani d . 1 . .
H H11 0.3477 -0.1889 0.5820 0.047 Uiso calc R 1 . .
C C12 0.3957(9) -0.1080(13) 0.4742(11) 0.046(4) Uani d . 1 . .
H H12 0.4383 -0.1507 0.4770 0.055 Uiso calc R 1 . .
C C13 0.3897(8) -0.0239(13) 0.4079(10) 0.043(4) Uani d . 1 . .
H H13 0.4281 -0.0076 0.3672 0.052 Uiso calc R 1 . .
C C14 0.2771(8) 0.0159(11) -0.0427(10) 0.035(4) Uani d . 1 . .
C C15 0.3222(8) 0.0223(11) -0.1190(11) 0.042(4) Uani d . 1 . .
H H15 0.3506 0.0853 -0.1277 0.050 Uiso calc R 1 . .
C C16 0.3259(9) -0.0641(12) -0.1833(12) 0.056(5) Uani d . 1 . .
H H16 0.3559 -0.0597 -0.2370 0.067 Uiso calc R 1 . .
C C17 0.2861(10) -0.1558(12) -0.1689(13) 0.057(5) Uani d . 1 . .
H H17 0.2890 -0.2152 -0.2122 0.069 Uiso calc R 1 . .
C C18 0.2416(9) -0.1620(13) -0.0915(11) 0.046(4) Uani d U 1 . .
H H18 0.2149 -0.2264 -0.0819 0.055 Uiso calc R 1 . .
C C19 0.2352(8) -0.0755(10) -0.0272(10) 0.038(4) Uani d . 1 . .
H H19 0.2035 -0.0788 0.0248 0.045 Uiso calc R 1 . .
C C20 0.1244(6) 0.3322(10) 0.1087(10) 0.026(3) Uani d . 1 . .
H H20 0.1192 0.2883 0.0522 0.031 Uiso calc R 1 . .
C C21 0.1002(7) 0.4378(11) 0.1022(9) 0.029(3) Uani d . 1 . .
H H21 0.0786 0.4650 0.0431 0.034 Uiso calc R 1 . .
C C22 0.1083(7) 0.5032(10) 0.1837(10) 0.029(3) Uani d . 1 . .
C C23 0.0838(7) 0.6196(11) 0.1818(11) 0.034(3) Uani d . 1 . .
C C24 0.0800(8) 0.6762(11) 0.0980(12) 0.041(4) Uani d . 1 . .
H H24 0.0946 0.6434 0.0398 0.049 Uiso calc R 1 . .
C C25 0.0545(9) 0.7831(12) 0.0961(15) 0.055(5) Uani d . 1 . .
H H25 0.0525 0.8218 0.0364 0.066 Uiso calc R 1 . .
C C26 0.0331(9) 0.8316(13) 0.1762(16) 0.062(5) Uani d . 1 . .
H H26 0.0148 0.9034 0.1733 0.074 Uiso calc R 1 . .
C C27 0.0379(8) 0.7761(11) 0.2643(15) 0.051(5) Uani d . 1 . .
H H27 0.0245 0.8100 0.3226 0.061 Uiso calc R 1 . .
C C28 0.0629(7) 0.6686(12) 0.2650(13) 0.042(4) Uani d . 1 . .
H H28 0.0653 0.6293 0.3243 0.051 Uiso calc R 1 . .
C C29 0.1396(7) 0.4570(11) 0.2687(10) 0.035(3) Uani d . 1 . .
H H29 0.1453 0.4986 0.3266 0.042 Uiso calc R 1 . .
C C30 0.1617(7) 0.3514(10) 0.2676(10) 0.029(3) Uani d . 1 . .
H H30 0.1833 0.3225 0.3260 0.035 Uiso calc R 1 . .

loop_
_atom_site_aniso_label
_atom_site_aniso_U_11
_atom_site_aniso_U_22
_atom_site_aniso_U_33
_atom_site_aniso_U_12
_atom_site_aniso_U_13
_atom_site_aniso_U_23
Re1 0.0206(3) 0.0269(3) 0.0314(3) 0.0006(2) -0.0005(2) -0.0038(2)
Re2 0.0181(3) 0.0254(3) 0.0274(3) 0.0002(2) -0.0063(2) 0.0062(2)
Te1 0.0187(5) 0.0269(4) 0.0250(4) 0.0050(3) -0.0060(4) -0.0009(3)
Te2 0.0294(5) 0.0198(4) 0.0231(4) 0.0002(3) -0.0042(4) -0.0009(3)
O1 0.056(8) 0.029(6) 0.077(8) 0.001(5) -0.014(7) 0.017(5)
O2 0.053(7) 0.054(7) 0.065(7) -0.020(6) -0.042(6) 0.011(6)
O3 0.028(6) 0.098(10) 0.052(7) 0.000(6) -0.002(5) 0.028(7)
O4 0.040(8) 0.094(10) 0.074(9) 0.000(7) -0.033(7) 0.002(7)
O5 0.068(9) 0.058(8) 0.062(8) 0.001(6) 0.032(7) -0.010(6)
O6 0.048(7) 0.024(6) 0.078(8) 0.000(5) 0.013(6) 0.001(5)
O7 0.069(9) 0.027(6) 0.070(8) -0.012(5) 0.000(7) -0.003(5)
N1 0.028(6) 0.017(5) 0.035(6) 0.001(5) -0.007(5) 0.002(5)
C1 0.027(8) 0.038(9) 0.044(9) -0.007(6) -0.008(7) 0.018(7)
C2 0.040(9) 0.020(7) 0.044(8) -0.008(6) -0.011(7) 0.020(6)
C3 0.036(3) 0.037(3) 0.037(3) 0.0004(10) 0.0015(10) 0.0002(10)
C4 0.052(12) 0.035(9) 0.072(12) -0.001(8) -0.015(10) -0.002(8)
C5 0.024(8) 0.039(9) 0.065(11) -0.003(6) -0.012(8) -0.007(8)
C6 0.030(9) 0.040(9) 0.034(8) -0.005(6) -0.006(7) -0.004(7)
C7 0.023(8) 0.051(10) 0.047(9) -0.010(7) -0.002(7) -0.022(8)
C8 0.023(7) 0.033(7) 0.022(6) 0.001(6) -0.013(6) -0.004(6)
C9 0.009(7) 0.036(8) 0.054(9) 0.007(6) 0.001(7) 0.005(7)
C10 0.049(10) 0.031(8) 0.068(11) -0.014(7) -0.026(9) 0.023(8)
C11 0.050(10) 0.030(8) 0.035(8) 0.000(7) -0.020(8) 0.007(6)
C12 0.044(10) 0.054(10) 0.038(9) 0.021(8) -0.017(8) 0.002(7)
C13 0.036(9) 0.058(10) 0.037(8) 0.009(8) 0.009(7) 0.002(7)
C14 0.045(10) 0.032(8) 0.027(7) 0.014(7) -0.015(7) -0.005(6)
C15 0.041(10) 0.029(8) 0.054(10) 0.002(7) -0.012(8) -0.003(7)
C16 0.062(12) 0.037(9) 0.065(11) 0.014(8) -0.027(9) -0.029(8)
C17 0.070(13) 0.036(9) 0.064(12) 0.018(9) -0.016(10) -0.026(8)
C18 0.046(4) 0.045(4) 0.046(4) 0.0000(10) 0.0019(10) -0.0002(10)
C19 0.054(10) 0.022(7) 0.034(8) -0.006(7) -0.028(7) 0.006(6)
C20 0.007(6) 0.035(7) 0.037(8) 0.006(5) 0.004(6) 0.004(6)
C21 0.025(8) 0.041(8) 0.020(6) -0.004(6) -0.002(6) 0.002(6)
C22 0.009(7) 0.024(6) 0.054(9) 0.006(5) 0.001(6) 0.002(6)
C23 0.011(7) 0.043(8) 0.047(9) -0.005(6) -0.001(6) 0.000(7)
C24 0.021(8) 0.039(8) 0.063(10) 0.007(6) 0.004(7) 0.012(8)
C25 0.040(10) 0.035(9) 0.092(14) 0.002(8) 0.019(10) 0.013(9)
C26 0.033(10) 0.035(9) 0.119(17) 0.011(7) 0.022(11) 0.016(11)
C27 0.030(9) 0.027(8) 0.097(14) 0.003(7) 0.012(9) -0.020(9)
C28 0.013(7) 0.049(9) 0.066(11) -0.010(6) 0.007(7) 0.005(8)
C29 0.021(7) 0.037(8) 0.046(8) 0.010(6) -0.009(7) -0.006(7)
C30 0.016(7) 0.030(7) 0.040(8) 0.002(5) -0.002(6) -0.004(6)

loop_
_atom_type_symbol
_atom_type_description
_atom_type_scat_dispersion_real
_atom_type_scat_dispersion_imag
_atom_type_scat_source
C C 0.0033 0.0016 'International Tables Vol C Tables 4.2.6.8 and 6.1.1.4'
H H 0.0000 0.0000 'International Tables Vol C Tables 4.2.6.8 and 6.1.1.4'
N N 0.0061 0.0033 'International Tables Vol C Tables 4.2.6.8 and 6.1.1.4'
O O 0.0106 0.0060 'International Tables Vol C Tables 4.2.6.8 and 6.1.1.4'
Te Te -0.5308 1.6751 'International Tables Vol C Tables 4.2.6.8 and 6.1.1.4'
Re Re -1.0185 7.2310 'International Tables Vol C Tables 4.2.6.8 and 6.1.1.4'

loop_
_geom_angle_atom_site_label_1
_geom_angle_atom_site_label_2
_geom_angle_atom_site_label_3
_geom_angle_site_symmetry_1
_geom_angle_site_symmetry_3
_geom_angle
_geom_angle_publ_flag
C5 Re1 C4 . . 93.7(7) ?
C5 Re1 C7 . . 90.9(6) ?
C4 Re1 C7 . . 88.4(6) ?
C5 Re1 C6 . . 91.3(6) ?
C4 Re1 C6 . . 93.8(6) ?
C7 Re1 C6 . . 176.7(6) ?
C5 Re1 Te2 . . 94.3(4) ?
C4 Re1 Te2 . . 171.7(6) ?
C7 Re1 Te2 . . 89.0(4) ?
C6 Re1 Te2 . . 88.5(4) ?
C5 Re1 Te1 . . 174.8(4) ?
C4 Re1 Te1 . . 91.4(6) ?
C7 Re1 Te1 . . 88.2(4) ?
C6 Re1 Te1 . . 89.3(4) ?
Te2 Re1 Te1 . . 80.57(3) ?
C3 Re2 C1 . . 87.0(6) ?
C3 Re2 C2 . . 93.2(6) ?
C1 Re2 C2 . . 91.8(6) ?
C3 Re2 N1 . . 91.6(5) ?
C1 Re2 N1 . . 176.3(5) ?
C2 Re2 N1 . . 91.7(5) ?
C3 Re2 Te2 . . 175.5(4) ?
C1 Re2 Te2 . . 96.2(4) ?
C2 Re2 Te2 . . 89.8(4) ?
N1 Re2 Te2 . . 85.1(3) ?
C3 Re2 Te1 . . 96.5(4) ?
C1 Re2 Te1 . . 89.3(4) ?
C2 Re2 Te1 . . 170.3(4) ?
N1 Re2 Te1 . . 87.5(3) ?
Te2 Re2 Te1 . . 80.42(3) ?
C8 Te1 Re1 . . 108.3(4) ?
C8 Te1 Re2 . . 103.4(3) ?
Re1 Te1 Re2 . . 96.67(3) ?
C14 Te2 Re2 . . 108.3(4) ?
C14 Te2 Re1 . . 102.0(4) ?
Re2 Te2 Re1 . . 97.20(3) ?
C30 N1 C20 . . 115.4(11) ?
C30 N1 Re2 . . 123.0(8) ?
C20 N1 Re2 . . 121.3(8) ?
O1 C1 Re2 . . 177.8(14) ?
O2 C2 Re2 . . 179.7(16) ?
O3 C3 Re2 . . 177.2(13) ?
O4 C4 Re1 . . 177.6(15) ?
O5 C5 Re1 . . 177.4(14) ?
O6 C6 Re1 . . 177.6(13) ?
O7 C7 Re1 . . 176.7(13) ?
C9 C8 C13 . . 118.1(12) ?
C9 C8 Te1 . . 118.8(9) ?
C13 C8 Te1 . . 123.0(10) ?
C8 C9 C10 . . 122.7(13) ?
C8 C9 H9 . . 118.6 ?
C10 C9 H9 . . 118.6 ?
C11 C10 C9 . . 120.1(16) ?
C11 C10 H10 . . 119.9 ?
C9 C10 H10 . . 119.9 ?
C10 C11 C12 . . 118.3(14) ?
C10 C11 H11 . . 120.9 ?
C12 C11 H11 . . 120.9 ?
C11 C12 C13 . . 122.3(14) ?
C11 C12 H12 . . 118.9 ?
C13 C12 H12 . . 118.9 ?
C12 C13 C8 . . 118.4(14) ?
C12 C13 H13 . . 120.8 ?
C8 C13 H13 . . 120.8 ?
C15 C14 C19 . . 121.9(13) ?
C15 C14 Te2 . . 116.2(11) ?
C19 C14 Te2 . . 121.9(11) ?
C14 C15 C16 . . 119.5(15) ?
C14 C15 H15 . . 120.3 ?
C16 C15 H15 . . 120.3 ?
C17 C16 C15 . . 119.9(17) ?
C17 C16 H16 . . 120.1 ?
C15 C16 H16 . . 120.1 ?
C16 C17 C18 . . 120.3(15) ?
C16 C17 H17 . . 119.9 ?
C18 C17 H17 . . 119.9 ?
C17 C18 C19 . . 121.3(15) ?
C17 C18 H18 . . 119.4 ?
C19 C18 H18 . . 119.4 ?
C14 C19 C18 . . 117.2(15) ?
C14 C19 H19 . . 121.4 ?
C18 C19 H19 . . 121.4 ?
N1 C20 C21 . . 124.3(12) ?
N1 C20 H20 . . 117.8 ?
C21 C20 H20 . . 117.8 ?
C20 C21 C22 . . 118.5(12) ?
C20 C21 H21 . . 120.8 ?
C22 C21 H21 . . 120.8 ?
C21 C22 C29 . . 117.6(12) ?
C21 C22 C23 . . 121.5(12) ?
C29 C22 C23 . . 120.9(12) ?
C24 C23 C28 . . 118.8(14) ?
C24 C23 C22 . . 120.8(14) ?
C28 C23 C22 . . 120.4(14) ?
C23 C24 C25 . . 120.6(16) ?
C23 C24 H24 . . 119.7 ?
C25 C24 H24 . . 119.7 ?
C26 C25 C24 . . 121.4(17) ?
C26 C25 H25 . . 119.3 ?
C24 C25 H25 . . 119.3 ?
C25 C26 C27 . . 119.4(15) ?
C25 C26 H26 . . 120.3 ?
C27 C26 H26 . . 120.3 ?
C26 C27 C28 . . 118.6(16) ?
C26 C27 H27 . . 120.7 ?
C28 C27 H27 . . 120.7 ?
C23 C28 C27 . . 121.3(16) ?
C23 C28 H28 . . 119.4 ?
C27 C28 H28 . . 119.4 ?
C30 C29 C22 . . 119.4(13) ?
C30 C29 H29 . . 120.3 ?
C22 C29 H29 . . 120.3 ?
N1 C30 C29 . . 124.8(13) ?
N1 C30 H30 . . 117.6 ?
C29 C30 H30 . . 117.6 ?

loop_
_geom_bond_atom_site_label_1
_geom_bond_atom_site_label_2
_geom_bond_site_symmetry_2
_geom_bond_distance
_geom_bond_publ_flag
Re1 C5 . 1.935(18) ?
Re1 C4 . 1.951(18) ?
Re1 C7 . 1.951(16) ?
Re1 C6 . 2.007(15) ?
Re1 Te2 . 2.7832(11) ?
Re1 Te1 . 2.7872(10) ?
Re2 C3 . 1.867(15) ?
Re2 C1 . 1.894(15) ?
Re2 C2 . 1.906(14) ?
Re2 N1 . 2.218(10) ?
Re2 Te2 . 2.7799(11) ?
Re2 Te1 . 2.7986(10) ?
Te1 C8 . 2.120(13) ?
Te2 C14 . 2.145(13) ?
O1 C1 . 1.164(16) ?
O2 C2 . 1.149(16) ?
O3 C3 . 1.212(17) ?
O4 C4 . 1.117(19) ?
O5 C5 . 1.175(19) ?
O6 C6 . 1.136(16) ?
O7 C7 . 1.152(18) ?
N1 C30 . 1.325(16) ?
N1 C20 . 1.365(16) ?
C8 C9 . 1.346(18) ?
C8 C13 . 1.410(19) ?
C9 C10 . 1.380(18) ?
C9 H9 . 0.9500 ?
C10 C11 . 1.36(2) ?
C10 H10 . 0.9500 ?
C11 C12 . 1.37(2) ?
C11 H11 . 0.9500 ?
C12 C13 . 1.38(2) ?
C12 H12 . 0.9500 ?
C13 H13 . 0.9500 ?
C14 C15 . 1.38(2) ?
C14 C19 . 1.39(2) ?
C15 C16 . 1.391(19) ?
C15 H15 . 0.9500 ?
C16 C17 . 1.37(2) ?
C16 H16 . 0.9500 ?
C17 C18 . 1.38(2) ?
C17 H17 . 0.9500 ?
C18 C19 . 1.40(2) ?
C18 H18 . 0.9500 ?
C19 H19 . 0.9500 ?
C20 C21 . 1.382(18) ?
C20 H20 . 0.9500 ?
C21 C22 . 1.385(18) ?
C21 H21 . 0.9500 ?
C22 C29 . 1.402(18) ?
C22 C23 . 1.509(18) ?
C23 C24 . 1.35(2) ?
C23 C28 . 1.37(2) ?
C24 C25 . 1.40(2) ?
C24 H24 . 0.9500 ?
C25 C26 . 1.33(2) ?
C25 H25 . 0.9500 ?
C26 C27 . 1.39(2) ?
C26 H26 . 0.9500 ?
C27 C28 . 1.41(2) ?
C27 H27 . 0.9500 ?
C28 H28 . 0.9500 ?
C29 C30 . 1.369(18) ?
C29 H29 . 0.9500 ?
C30 H30 . 0.9500 ?

loop_
_geom_hbond_atom_site_label_D
_geom_hbond_atom_site_label_H
_geom_hbond_atom_site_label_A
_geom_hbond_site_symmetry_A
_geom_hbond_distance_DH
_geom_hbond_distance_HA
_geom_hbond_distance_DA
_geom_hbond_angle_DHA
C16 H16 O4 3_655 0.95 2.55 3.33(2) 139
C11 H11 O4 3_656 0.95 2.71 3.160(18) 110
C17 H17 O1 4 0.95 2.46 3.271(19) 144
C26 H26 O2 1_565 0.95 2.71 3.34(2) 124
C21 H21 O3 4_565 0.95 2.45 3.200(16) 136
C29 H29 Cg 4_566 0.95 2.79 3.378(15) 121

loop_
_geom_torsion_atom_site_label_1
_geom_torsion_atom_site_label_2
_geom_torsion_atom_site_label_3
_geom_torsion_atom_site_label_4
_geom_torsion_site_symmetry_1
_geom_torsion_site_symmetry_2
_geom_torsion_site_symmetry_3
_geom_torsion_site_symmetry_4
_geom_torsion
_geom_torsion_publ_flag
C5 Re1 Te1 C8 . . . . 132(5) ?
C4 Re1 Te1 C8 . . . . -58.8(6) ?
C7 Re1 Te1 C8 . . . . -147.2(5) ?
C6 Re1 Te1 C8 . . . . 35.0(5) ?
Te2 Re1 Te1 C8 . . . . 123.5(3) ?
C5 Re1 Te1 Re2 . . . . 26(5) ?
C4 Re1 Te1 Re2 . . . . -165.3(5) ?
C7 Re1 Te1 Re2 . . . . 106.4(4) ?
C6 Re1 Te1 Re2 . . . . -71.5(4) ?
Te2 Re1 Te1 Re2 . . . . 17.05(3) ?
C3 Re2 Te1 C8 . . . . 55.6(6) ?
C1 Re2 Te1 C8 . . . . -31.3(6) ?
C2 Re2 Te1 C8 . . . . -128(2) ?
N1 Re2 Te1 C8 . . . . 146.9(5) ?
Te2 Re2 Te1 C8 . . . . -127.7(4) ?
C3 Re2 Te1 Re1 . . . . 166.2(4) ?
C1 Re2 Te1 Re1 . . . . 79.3(4) ?
C2 Re2 Te1 Re1 . . . . -17(2) ?
N1 Re2 Te1 Re1 . . . . -102.5(3) ?
Te2 Re2 Te1 Re1 . . . . -17.08(3) ?
C3 Re2 Te2 C14 . . . . 169(6) ?
C1 Re2 Te2 C14 . . . . 34.1(6) ?
C2 Re2 Te2 C14 . . . . -57.7(5) ?
N1 Re2 Te2 C14 . . . . -149.4(5) ?
Te1 Re2 Te2 C14 . . . . 122.3(4) ?
C3 Re2 Te2 Re1 . . . . 64(6) ?
C1 Re2 Te2 Re1 . . . . -71.1(4) ?
C2 Re2 Te2 Re1 . . . . -162.9(4) ?
N1 Re2 Te2 Re1 . . . . 105.4(3) ?
Te1 Re2 Te2 Re1 . . . . 17.13(3) ?
C5 Re1 Te2 C14 . . . . 53.1(6) ?
C4 Re1 Te2 C14 . . . . -144(3) ?
C7 Re1 Te2 C14 . . . . 144.0(6) ?
C6 Re1 Te2 C14 . . . . -38.1(6) ?
Te1 Re1 Te2 C14 . . . . -127.7(4) ?
C5 Re1 Te2 Re2 . . . . 163.6(4) ?
C4 Re1 Te2 Re2 . . . . -34(3) ?
C7 Re1 Te2 Re2 . . . . -105.5(4) ?
C6 Re1 Te2 Re2 . . . . 72.4(4) ?
Te1 Re1 Te2 Re2 . . . . -17.19(3) ?
C3 Re2 N1 C30 . . . . 51.4(11) ?
C1 Re2 N1 C30 . . . . -16(9) ?
C2 Re2 N1 C30 . . . . 144.6(11) ?
Te2 Re2 N1 C30 . . . . -125.7(10) ?
Te1 Re2 N1 C30 . . . . -45.1(10) ?
C3 Re2 N1 C20 . . . . -122.5(10) ?
C1 Re2 N1 C20 . . . . 170(8) ?
C2 Re2 N1 C20 . . . . -29.2(11) ?
Te2 Re2 N1 C20 . . . . 60.5(9) ?
Te1 Re2 N1 C20 . . . . 141.1(10) ?
C3 Re2 C1 O1 . . . . 1E1(4) ?
C2 Re2 C1 O1 . . . . -9E1(4) ?
N1 Re2 C1 O1 . . . . 8E1(4) ?
Te2 Re2 C1 O1 . . . . -18E1(10) ?
Te1 Re2 C1 O1 . . . . 10E1(4) ?
C3 Re2 C2 O2 . . . . 6E1(10) ?
C1 Re2 C2 O2 . . . . 15E1(10) ?
N1 Re2 C2 O2 . . . . -3E1(10) ?
Te2 Re2 C2 O2 . . . . -12E1(10) ?
Te1 Re2 C2 O2 . . . . -12E1(10) ?
C1 Re2 C3 O3 . . . . -6E1(3) ?
C2 Re2 C3 O3 . . . . 3E1(3) ?
N1 Re2 C3 O3 . . . . 12E1(3) ?
Te2 Re2 C3 O3 . . . . 16E1(2) ?
Te1 Re2 C3 O3 . . . . -15E1(3) ?
C5 Re1 C4 O4 . . . . 11E1(4) ?
C7 Re1 C4 O4 . . . . 2E1(4) ?
C6 Re1 C4 O4 . . . . -16E1(4) ?
Te2 Re1 C4 O4 . . . . -5E1(5) ?
Te1 Re1 C4 O4 . . . . -7E1(4) ?
C4 Re1 C5 O5 . . . . -11E1(3) ?
C7 Re1 C5 O5 . . . . -2E1(3) ?
C6 Re1 C5 O5 . . . . 16E1(3) ?
Te2 Re1 C5 O5 . . . . 7E1(3) ?
Te1 Re1 C5 O5 . . . . 6E1(3) ?
C5 Re1 C6 O6 . . . . -7E1(3) ?
C4 Re1 C6 O6 . . . . -16E1(3) ?
C7 Re1 C6 O6 . . . . 7E1(4) ?
Te2 Re1 C6 O6 . . . . 3E1(3) ?
Te1 Re1 C6 O6 . . . . 11E1(3) ?
C5 Re1 C7 O7 . . . . -10E1(3) ?
C4 Re1 C7 O7 . . . . -1E1(2) ?
C6 Re1 C7 O7 . . . . 13E1(2) ?
Te2 Re1 C7 O7 . . . . 17E1(3) ?
Te1 Re1 C7 O7 . . . . 9E1(2) ?
Re1 Te1 C8 C9 . . . . -162.0(9) ?
Re2 Te1 C8 C9 . . . . -60.2(10) ?
Re1 Te1 C8 C13 . . . . 21.8(12) ?
Re2 Te1 C8 C13 . . . . 123.6(11) ?
C13 C8 C9 C10 . . . . -3(2) ?
Te1 C8 C9 C10 . . . . -179.6(11) ?
C8 C9 C10 C11 . . . . 2(2) ?
C9 C10 C11 C12 . . . . -1(2) ?
C10 C11 C12 C13 . . . . 1(2) ?
C11 C12 C13 C8 . . . . -2(2) ?
C9 C8 C13 C12 . . . . 3(2) ?
Te1 C8 C13 C12 . . . . 179.1(10) ?
Re2 Te2 C14 C15 . . . . -177.0(9) ?
Re1 Te2 C14 C15 . . . . -75.1(10) ?
Re2 Te2 C14 C19 . . . . 5.7(12) ?
Re1 Te2 C14 C19 . . . . 107.6(11) ?
C19 C14 C15 C16 . . . . 1(2) ?
Te2 C14 C15 C16 . . . . -176.7(11) ?
C14 C15 C16 C17 . . . . -2(2) ?
C15 C16 C17 C18 . . . . 1(2) ?
C16 C17 C18 C19 . . . . 1(3) ?
C15 C14 C19 C18 . . . . 1(2) ?
Te2 C14 C19 C18 . . . . 178.3(10) ?
C17 C18 C19 C14 . . . . -2(2) ?
C30 N1 C20 C21 . . . . -0.4(19) ?
Re2 N1 C20 C21 . . . . 173.8(10) ?
N1 C20 C21 C22 . . . . 1(2) ?
C20 C21 C22 C29 . . . . -1.1(18) ?
C20 C21 C22 C23 . . . . 179.4(12) ?
C21 C22 C23 C24 . . . . -26.1(19) ?
C29 C22 C23 C24 . . . . 154.5(14) ?
C21 C22 C23 C28 . . . . 151.8(13) ?
C29 C22 C23 C28 . . . . -27.6(19) ?
C28 C23 C24 C25 . . . . 0(2) ?
C22 C23 C24 C25 . . . . 177.5(13) ?
C23 C24 C25 C26 . . . . 0(2) ?
C24 C25 C26 C27 . . . . 2(3) ?
C25 C26 C27 C28 . . . . -2(2) ?
C24 C23 C28 C27 . . . . 0(2) ?
C22 C23 C28 C27 . . . . -178.1(13) ?
C26 C27 C28 C23 . . . . 1(2) ?
C21 C22 C29 C30 . . . . 1.1(19) ?
C23 C22 C29 C30 . . . . -179.5(12) ?
C20 N1 C30 C29 . . . . 0.4(19) ?
Re2 N1 C30 C29 . . . . -173.7(11) ?
C22 C29 C30 N1 . . . . -1(2) ?
